data_4118823
loop_
_publ_author_name
'Muhammad Farooq Ibad'
'Peter Langer'
'Fabian Rei\&s'
'Axel Schulz'
'Alexander Villinger'

_publ_contact_author_address
;
Universit\"at Rostock
Institut f\"ur Chemie
Abteilung f\"ur Anorganische Chemie
Albert-Einstein-Strasse 3a 
18059 Rostock
Bundesrepublik Deutschland
;
_publ_contact_author_email
;
axel.schulz@uni-rostock.de, alexander.villinger@uni-rostock.de'
;
_publ_contact_author_fax '+49 (0)381/498-6382'
_publ_contact_author_name 'Axel Schulz, Alexander Villinger'
_publ_contact_author_phone '+49 (0)381/498-6400 or 6403'
_publ_section_title
;
 Catalytic Trimerization of Bis-silylated Diazomethane
;
_journal_name_full 'Journal of the American Chemical Society'
_journal_page_first 17757
_journal_page_last 17768
_journal_paper_doi 10.1021/ja308104k
_journal_volume 134
_journal_year 2012
_chemical_formula_moiety 'C21 H54 N6 Si6 , 0.5(C6 H18 O Si2)'
_chemical_formula_sum 'C24 H63 N6 O0.5 Si7'
_chemical_formula_weight 640.43
_chemical_name_systematic
;
4-(trimethylsilyl)diazenyl-3-[N,N',N'-tris(trimethylsilyl)]hydrazinyl-
1H-pyrazole hexamethyldisiloxane hemisolvate
;
_space_group_IT_number 2
_symmetry_cell_setting triclinic
_symmetry_Int_Tables_number 2
_symmetry_space_group_name_Hall '-P 1'
_symmetry_space_group_name_H-M 'P -1'
_atom_sites_solution_hydrogens geom
_atom_sites_solution_primary direct
_atom_sites_solution_secondary difmap
_audit_author_name 'Villinger, A.'
_audit_creation_method SHELXL-97
_cell_angle_alpha 95.703(2)
_cell_angle_beta 104.490(2)
_cell_angle_gamma 94.198(2)
_cell_formula_units_Z 2
_cell_length_a 11.7738(5)
_cell_length_b 12.8782(6)
_cell_length_c 13.9450(6)
_cell_measurement_reflns_used 9938
_cell_measurement_temperature 173(2)
_cell_measurement_theta_max 59.147
_cell_measurement_theta_min 5.045
_cell_volume 2026.44(16)
_computing_cell_refinement 'Bruker Apex v2.0-2'
_computing_data_collection 'Bruker Apex v2.0-2'
_computing_data_reduction 'Bruker SAINT'
_computing_molecular_graphics 'ORTEP-3 (Farrugia, 1997)'
_computing_publication_material SHELXL-97
_computing_structure_refinement 'SHELXL-97 (Sheldrick, 1997)'
_computing_structure_solution 'SHELXS-97 (Sheldrick, 1997)'
_diffrn_ambient_temperature 173(2)
_diffrn_measured_fraction_theta_full 0.993
_diffrn_measured_fraction_theta_max 0.993
_diffrn_measurement_device_type 'Bruker Kappa Apex II-CCD-diffractometer'
_diffrn_measurement_method 'phi and psi scans'
_diffrn_radiation_monochromator graphite
_diffrn_radiation_source 'sealed tube'
_diffrn_radiation_type MoK\a
_diffrn_radiation_wavelength 0.71073
_diffrn_reflns_av_R_equivalents 0.0364
_diffrn_reflns_av_sigmaI/netI 0.0353
_diffrn_reflns_limit_h_max 16
_diffrn_reflns_limit_h_min -15
_diffrn_reflns_limit_k_max 18
_diffrn_reflns_limit_k_min -18
_diffrn_reflns_limit_l_max 19
_diffrn_reflns_limit_l_min -19
_diffrn_reflns_number 52364
_diffrn_reflns_theta_full 30.00
_diffrn_reflns_theta_max 30.00
_diffrn_reflns_theta_min 2.28
_exptl_absorpt_coefficient_mu 0.258
_exptl_absorpt_correction_T_max 0.9623
_exptl_absorpt_correction_T_min 0.8970
_exptl_absorpt_correction_type multi-scan
_exptl_absorpt_process_details '(SADABS; Sheldrick, 2004)'
_exptl_crystal_colour green
_exptl_crystal_density_diffrn 1.050
_exptl_crystal_description block
_exptl_crystal_F_000 702
_exptl_crystal_size_max 0.43
_exptl_crystal_size_mid 0.21
_exptl_crystal_size_min 0.15
_refine_diff_density_max 0.400
_refine_diff_density_min -0.444
_refine_diff_density_rms 0.051
_refine_ls_extinction_method none
_refine_ls_goodness_of_fit_ref 1.061
_refine_ls_hydrogen_treatment constr
_refine_ls_matrix_type full
_refine_ls_number_parameters 364
_refine_ls_number_reflns 11751
_refine_ls_number_restraints 0
_refine_ls_restrained_S_all 1.061
_refine_ls_R_factor_all 0.0622
_refine_ls_R_factor_gt 0.0393
_refine_ls_shift/su_max 0.001
_refine_ls_shift/su_mean 0.000
_refine_ls_structure_factor_coef Fsqd
_refine_ls_weighting_details 'calc w=1/[\s^2^(Fo^2^)+(0.0647P)^2^+0.1135P] where P=(Fo^2^+2Fc^2^)/3'
_refine_ls_weighting_scheme calc
_refine_ls_wR_factor_gt 0.1076
_refine_ls_wR_factor_ref 0.1161
_reflns_number_gt 8655
_reflns_number_total 11751
_reflns_threshold_expression >2\s(I)
_cod_data_source_file ja308104k_si_001_12.cif
_cod_data_source_block av_fi21_(cnn)3_siosi
_cod_original_cell_volume 2026.44(15)
_cod_original_formula_sum 'C24 H63 N6 O0.50 Si7'
_cod_database_code 4118823

loop_
_symmetry_equiv_pos_as_xyz
'x, y, z'
'-x, -y, -z'

loop_
_atom_site_label
_atom_site_type_symbol
_atom_site_fract_x
_atom_site_fract_y
_atom_site_fract_z
_atom_site_U_iso_or_equiv
_atom_site_adp_type
_atom_site_occupancy
_atom_site_symmetry_multiplicity
_atom_site_calc_flag
_atom_site_refinement_flags
N1 N 0.06372(9) 0.50588(8) 0.28053(9) 0.0267(2) Uani 1 1 d .
N2 N 0.10720(9) 0.40866(8) 0.26907(8) 0.0262(2) Uani 1 1 d .
N3 N -0.19745(9) 0.33774(8) 0.15286(8) 0.0259(2) Uani 1 1 d .
N4 N -0.20010(10) 0.24810(8) 0.10465(9) 0.0291(2) Uani 1 1 d .
N5 N -0.12508(9) 0.56790(8) 0.24891(8) 0.0247(2) Uani 1 1 d .
N6 N -0.06285(10) 0.67330(8) 0.26822(8) 0.0254(2) Uani 1 1 d .
Si1 Si 0.26307(3) 0.42194(3) 0.28220(3) 0.03313(10) Uani 1 1 d .
Si2 Si 0.02471(4) 0.18376(3) 0.23231(3) 0.02889(9) Uani 1 1 d .
Si3 Si -0.34332(3) 0.19308(3) 0.03224(3) 0.03217(10) Uani 1 1 d .
Si4 Si -0.27708(3) 0.55418(3) 0.24267(3) 0.03216(10) Uani 1 1 d .
Si5 Si -0.05295(4) 0.72684(3) 0.15979(3) 0.03294(10) Uani 1 1 d .
Si6 Si 0.00606(4) 0.72294(3) 0.39246(3) 0.03059(9) Uani 1 1 d .
C1 C 0.01899(11) 0.33015(10) 0.22842(9) 0.0242(2) Uani 1 1 d .
C2 C -0.08489(11) 0.37986(9) 0.20885(9) 0.0235(2) Uani 1 1 d .
C3 C -0.05240(11) 0.48805(9) 0.24651(9) 0.0227(2) Uani 1 1 d .
C4 C 0.29867(17) 0.54850(16) 0.23861(19) 0.0642(6) Uani 1 1 d .
H4A H 0.2478 0.5513 0.1717 0.096 Uiso 1 1 calc R
H4B H 0.3814 0.5549 0.2364 0.096 Uiso 1 1 calc R
H4C H 0.2856 0.6063 0.2846 0.096 Uiso 1 1 calc R
C5 C 0.34149(15) 0.42068(17) 0.41473(13) 0.0552(5) Uani 1 1 d .
H5A H 0.3224 0.4803 0.4552 0.083 Uiso 1 1 calc R
H5B H 0.4267 0.4260 0.4218 0.083 Uiso 1 1 calc R
H5C H 0.3169 0.3551 0.4374 0.083 Uiso 1 1 calc R
C6 C 0.29975(15) 0.31806(15) 0.19681(13) 0.0465(4) Uani 1 1 d .
H6A H 0.2765 0.2491 0.2141 0.070 Uiso 1 1 calc R
H6B H 0.3848 0.3256 0.2032 0.070 Uiso 1 1 calc R
H6C H 0.2573 0.3244 0.1279 0.070 Uiso 1 1 calc R
C7 C 0.15455(15) 0.16180(13) 0.33516(13) 0.0463(4) Uani 1 1 d .
H7A H 0.1535 0.0868 0.3424 0.069 Uiso 1 1 calc R
H7B H 0.1503 0.2011 0.3978 0.069 Uiso 1 1 calc R
H7C H 0.2276 0.1860 0.3190 0.069 Uiso 1 1 calc R
C8 C 0.03437(17) 0.11119(13) 0.11286(13) 0.0459(4) Uani 1 1 d .
H8A H 0.0199 0.0356 0.1150 0.069 Uiso 1 1 calc R
H8B H 0.1132 0.1272 0.1033 0.069 Uiso 1 1 calc R
H8C H -0.0249 0.1325 0.0574 0.069 Uiso 1 1 calc R
C9 C -0.10386(15) 0.13038(12) 0.27506(12) 0.0398(3) Uani 1 1 d .
H9A H -0.1667 0.0984 0.2171 0.060 Uiso 1 1 calc R
H9B H -0.1332 0.1875 0.3109 0.060 Uiso 1 1 calc R
H9C H -0.0790 0.0773 0.3196 0.060 Uiso 1 1 calc R
C10 C -0.32720(18) 0.05285(13) 0.00107(16) 0.0555(5) Uani 1 1 d .
H10A H -0.2599 0.0467 -0.0279 0.083 Uiso 1 1 calc R
H10B H -0.3992 0.0194 -0.0472 0.083 Uiso 1 1 calc R
H10C H -0.3140 0.0182 0.0618 0.083 Uiso 1 1 calc R
C11 C -0.45448(18) 0.21167(18) 0.10396(17) 0.0674(6) Uani 1 1 d .
H11A H -0.4352 0.1745 0.1631 0.101 Uiso 1 1 calc R
H11B H -0.5327 0.1837 0.0620 0.101 Uiso 1 1 calc R
H11C H -0.4544 0.2866 0.1248 0.101 Uiso 1 1 calc R
C12 C -0.38040(18) 0.25858(15) -0.08229(14) 0.0542(5) Uani 1 1 d .
H12A H -0.3882 0.3328 -0.0644 0.081 Uiso 1 1 calc R
H12B H -0.4550 0.2248 -0.1264 0.081 Uiso 1 1 calc R
H12C H -0.3176 0.2528 -0.1167 0.081 Uiso 1 1 calc R
C13 C -0.30927(15) 0.44875(13) 0.31716(13) 0.0448(4) Uani 1 1 d .
H13A H -0.3018 0.3804 0.2829 0.067 Uiso 1 1 calc R
H13B H -0.3897 0.4506 0.3245 0.067 Uiso 1 1 calc R
H13C H -0.2532 0.4598 0.3832 0.067 Uiso 1 1 calc R
C14 C -0.36887(15) 0.52908(14) 0.11128(14) 0.0488(4) Uani 1 1 d .
H14A H -0.3621 0.5920 0.0782 0.073 Uiso 1 1 calc R
H14B H -0.4515 0.5115 0.1107 0.073 Uiso 1 1 calc R
H14C H -0.3413 0.4705 0.0759 0.073 Uiso 1 1 calc R
C15 C -0.31726(14) 0.68036(13) 0.29746(14) 0.0461(4) Uani 1 1 d .
H15A H -0.2779 0.6928 0.3690 0.069 Uiso 1 1 calc R
H15B H -0.4029 0.6763 0.2879 0.069 Uiso 1 1 calc R
H15C H -0.2920 0.7381 0.2643 0.069 Uiso 1 1 calc R
C16 C -0.17826(17) 0.80645(15) 0.11602(14) 0.0518(5) Uani 1 1 d .
H16A H -0.2523 0.7604 0.0951 0.078 Uiso 1 1 calc R
H16B H -0.1663 0.8414 0.0595 0.078 Uiso 1 1 calc R
H16C H -0.1818 0.8593 0.1705 0.078 Uiso 1 1 calc R
C17 C 0.08606(18) 0.81561(15) 0.18704(16) 0.0571(5) Uani 1 1 d .
H17A H 0.0868 0.8709 0.2409 0.086 Uiso 1 1 calc R
H17B H 0.0910 0.8474 0.1270 0.086 Uiso 1 1 calc R
H17C H 0.1536 0.7753 0.2076 0.086 Uiso 1 1 calc R
C18 C -0.05144(19) 0.62204(14) 0.05887(12) 0.0525(5) Uani 1 1 d .
H18A H 0.0137 0.5798 0.0820 0.079 Uiso 1 1 calc R
H18B H -0.0410 0.6538 0.0003 0.079 Uiso 1 1 calc R
H18C H -0.1263 0.5771 0.0410 0.079 Uiso 1 1 calc R
C19 C -0.04417(17) 0.63753(13) 0.47660(12) 0.0450(4) Uani 1 1 d .
H19A H -0.1291 0.6397 0.4684 0.067 Uiso 1 1 calc R
H19B H -0.0019 0.6625 0.5460 0.067 Uiso 1 1 calc R
H19C H -0.0281 0.5653 0.4599 0.067 Uiso 1 1 calc R
C20 C -0.03343(17) 0.85982(12) 0.41380(12) 0.0447(4) Uani 1 1 d .
H20A H -0.0094 0.9019 0.3661 0.067 Uiso 1 1 calc R
H20B H 0.0073 0.8908 0.4819 0.067 Uiso 1 1 calc R
H20C H -0.1188 0.8585 0.4046 0.067 Uiso 1 1 calc R
C21 C 0.17009(15) 0.73124(15) 0.42781(15) 0.0539(5) Uani 1 1 d .
H21A H 0.1952 0.6612 0.4167 0.081 Uiso 1 1 calc R
H21B H 0.2002 0.7590 0.4984 0.081 Uiso 1 1 calc R
H21C H 0.2011 0.7779 0.3869 0.081 Uiso 1 1 calc R
Si7 Si 0.52354(5) 0.03261(5) 0.40137(5) 0.06001(15) Uani 1 1 d .
O1 O 0.4631(3) 0.0003(5) 0.4873(3) 0.0949(12) Uani 0.50 1 d P
C22 C 0.4033(4) -0.0339(4) 0.2984(3) 0.181(2) Uani 1 1 d .
H22A H 0.4016 -0.1100 0.2998 0.271 Uiso 1 1 calc R
H22B H 0.4160 -0.0165 0.2348 0.271 Uiso 1 1 calc R
H22C H 0.3280 -0.0109 0.3056 0.271 Uiso 1 1 calc R
C23 C 0.6648(3) -0.0072(3) 0.3913(4) 0.162(2) Uani 1 1 d .
H23A H 0.7282 0.0397 0.4382 0.243 Uiso 1 1 calc R
H23B H 0.6716 -0.0035 0.3231 0.243 Uiso 1 1 calc R
H23C H 0.6710 -0.0793 0.4072 0.243 Uiso 1 1 calc R
C24 C 0.5218(2) 0.1754(2) 0.4053(3) 0.1010(10) Uani 1 1 d .
H24A H 0.4445 0.1946 0.4110 0.151 Uiso 1 1 calc R
H24B H 0.5368 0.1976 0.3440 0.151 Uiso 1 1 calc R
H24C H 0.5831 0.2101 0.4631 0.151 Uiso 1 1 calc R

loop_
_atom_site_aniso_label
_atom_site_aniso_U_11
_atom_site_aniso_U_22
_atom_site_aniso_U_33
_atom_site_aniso_U_23
_atom_site_aniso_U_13
_atom_site_aniso_U_12
N1 0.0233(5) 0.0193(5) 0.0362(6) 0.0011(4) 0.0058(5) 0.0036(4)
N2 0.0225(5) 0.0210(5) 0.0347(6) 0.0022(4) 0.0065(4) 0.0039(4)
N3 0.0264(5) 0.0205(5) 0.0292(6) 0.0009(4) 0.0056(4) 0.0006(4)
N4 0.0319(6) 0.0207(5) 0.0326(6) -0.0007(4) 0.0066(5) -0.0001(4)
N5 0.0223(5) 0.0167(5) 0.0330(6) -0.0007(4) 0.0046(4) 0.0019(4)
N6 0.0286(6) 0.0154(5) 0.0294(6) 0.0004(4) 0.0034(4) 0.0016(4)
Si1 0.02226(18) 0.0349(2) 0.0430(2) 0.00370(17) 0.00985(16) 0.00450(15)
Si2 0.0379(2) 0.01914(17) 0.03049(19) 0.00384(14) 0.00888(16) 0.00744(14)
Si3 0.0294(2) 0.02525(19) 0.0376(2) -0.00492(15) 0.00572(16) -0.00308(15)
Si4 0.02301(18) 0.02787(19) 0.0426(2) -0.00451(16) 0.00596(16) 0.00410(14)
Si5 0.0437(2) 0.02389(19) 0.0331(2) 0.00618(15) 0.01110(17) 0.00812(16)
Si6 0.0344(2) 0.02090(18) 0.03080(19) -0.00101(14) -0.00031(16) 0.00260(14)
C1 0.0267(6) 0.0196(6) 0.0263(6) 0.0022(5) 0.0070(5) 0.0033(5)
C2 0.0242(6) 0.0189(6) 0.0271(6) 0.0020(5) 0.0067(5) 0.0019(4)
C3 0.0228(6) 0.0184(5) 0.0261(6) 0.0017(4) 0.0052(5) 0.0025(4)
C4 0.0413(10) 0.0499(11) 0.1121(18) 0.0234(11) 0.0356(11) 0.0015(8)
C5 0.0312(8) 0.0789(14) 0.0468(10) -0.0079(9) 0.0001(7) 0.0044(8)
C6 0.0378(9) 0.0572(11) 0.0493(9) 0.0018(8) 0.0193(7) 0.0147(8)
C7 0.0466(9) 0.0385(9) 0.0525(10) 0.0167(7) 0.0039(8) 0.0125(7)
C8 0.0640(11) 0.0313(8) 0.0439(9) -0.0033(7) 0.0178(8) 0.0133(7)
C9 0.0487(9) 0.0300(7) 0.0403(8) 0.0107(6) 0.0097(7) -0.0017(6)
C10 0.0574(11) 0.0259(8) 0.0684(12) -0.0087(8) -0.0032(9) -0.0033(7)
C11 0.0487(11) 0.0704(13) 0.0799(14) -0.0264(11) 0.0329(10) -0.0234(10)
C12 0.0604(12) 0.0473(10) 0.0465(10) 0.0037(8) -0.0020(8) 0.0081(8)
C13 0.0429(9) 0.0396(9) 0.0545(10) -0.0057(7) 0.0249(8) -0.0054(7)
C14 0.0334(8) 0.0432(9) 0.0570(10) -0.0052(8) -0.0092(7) 0.0095(7)
C15 0.0334(8) 0.0393(9) 0.0643(11) -0.0076(8) 0.0131(8) 0.0114(7)
C16 0.0668(12) 0.0478(10) 0.0468(10) 0.0217(8) 0.0138(9) 0.0268(9)
C17 0.0632(12) 0.0482(11) 0.0650(12) 0.0181(9) 0.0250(10) -0.0052(9)
C18 0.0839(14) 0.0439(9) 0.0364(9) 0.0065(7) 0.0232(9) 0.0220(9)
C19 0.0658(11) 0.0331(8) 0.0324(8) 0.0055(6) 0.0048(7) 0.0075(7)
C20 0.0642(11) 0.0237(7) 0.0410(9) -0.0035(6) 0.0066(8) 0.0058(7)
C21 0.0382(9) 0.0514(11) 0.0570(11) -0.0114(8) -0.0076(8) 0.0009(8)
Si7 0.0573(3) 0.0619(4) 0.0617(3) 0.0013(3) 0.0220(3) -0.0025(3)
O1 0.062(3) 0.155(3) 0.075(3) 0.041(2) 0.022(3) 0.001(3)
C22 0.123(3) 0.200(5) 0.166(4) -0.111(4) 0.000(3) -0.018(3)
C23 0.092(2) 0.083(2) 0.334(6) 0.003(3) 0.102(3) 0.0220(18)
C24 0.0678(16) 0.0734(17) 0.145(3) 0.0251(17) -0.0107(16) 0.0178(13)

loop_
_atom_type_symbol
_atom_type_description
_atom_type_scat_dispersion_real
_atom_type_scat_dispersion_imag
_atom_type_scat_source
C C 0.0033 0.0016 'International Tables Vol C Tables 4.2.6.8 and 6.1.1.4'
H H 0.0000 0.0000 'International Tables Vol C Tables 4.2.6.8 and 6.1.1.4'
N N 0.0061 0.0033 'International Tables Vol C Tables 4.2.6.8 and 6.1.1.4'
Si Si 0.0817 0.0704 'International Tables Vol C Tables 4.2.6.8 and 6.1.1.4'
O O 0.0106 0.0060 'International Tables Vol C Tables 4.2.6.8 and 6.1.1.4'

loop_
_geom_angle_atom_site_label_1
_geom_angle_atom_site_label_2
_geom_angle_atom_site_label_3
_geom_angle
_geom_angle_site_symmetry_1
_geom_angle_site_symmetry_3
C3 N1 N2 106.00(10) . .
C1 N2 N1 111.95(10) . .
C1 N2 Si1 134.02(9) . .
N1 N2 Si1 111.90(8) . .
N4 N3 C2 114.07(11) . .
N3 N4 Si3 114.73(9) . .
C3 N5 N6 114.07(10) . .
C3 N5 Si4 127.06(9) . .
N6 N5 Si4 118.60(8) . .
N5 N6 Si5 113.53(8) . .
N5 N6 Si6 117.73(8) . .
Si5 N6 Si6 128.25(6) . .
N2 Si1 C6 109.23(7) . .
N2 Si1 C5 109.36(7) . .
C6 Si1 C5 113.61(9) . .
N2 Si1 C4 106.70(7) . .
C6 Si1 C4 106.70(10) . .
C5 Si1 C4 110.99(11) . .
C8 Si2 C9 112.41(8) . .
C8 Si2 C7 109.43(8) . .
C9 Si2 C7 102.99(8) . .
C8 Si2 C1 113.71(7) . .
C9 Si2 C1 108.85(7) . .
C7 Si2 C1 108.87(7) . .
N4 Si3 C10 104.69(7) . .
N4 Si3 C11 110.81(8) . .
C10 Si3 C11 112.17(10) . .
N4 Si3 C12 107.96(8) . .
C10 Si3 C12 110.57(9) . .
C11 Si3 C12 110.42(11) . .
N5 Si4 C13 109.71(7) . .
N5 Si4 C14 111.70(7) . .
C13 Si4 C14 111.61(8) . .
N5 Si4 C15 108.73(6) . .
C13 Si4 C15 108.50(8) . .
C14 Si4 C15 106.45(8) . .
N6 Si5 C18 110.79(7) . .
N6 Si5 C17 109.13(7) . .
C18 Si5 C17 108.64(10) . .
N6 Si5 C16 111.14(7) . .
C18 Si5 C16 109.42(9) . .
C17 Si5 C16 107.63(9) . .
N6 Si6 C19 109.32(7) . .
N6 Si6 C21 115.52(7) . .
C19 Si6 C21 106.37(9) . .
N6 Si6 C20 107.79(6) . .
C19 Si6 C20 111.44(8) . .
C21 Si6 C20 106.42(8) . .
N2 C1 C2 105.18(10) . .
N2 C1 Si2 127.92(9) . .
C2 C1 Si2 124.60(10) . .
N3 C2 C1 128.02(11) . .
N3 C2 C3 124.74(11) . .
C1 C2 C3 106.81(11) . .
N1 C3 N5 121.68(11) . .
N1 C3 C2 109.88(11) . .
N5 C3 C2 128.43(11) . .
Si1 C4 H4A 109.5 . .
Si1 C4 H4B 109.5 . .
H4A C4 H4B 109.5 . .
Si1 C4 H4C 109.5 . .
H4A C4 H4C 109.5 . .
H4B C4 H4C 109.5 . .
Si1 C5 H5A 109.5 . .
Si1 C5 H5B 109.5 . .
H5A C5 H5B 109.5 . .
Si1 C5 H5C 109.5 . .
H5A C5 H5C 109.5 . .
H5B C5 H5C 109.5 . .
Si1 C6 H6A 109.5 . .
Si1 C6 H6B 109.5 . .
H6A C6 H6B 109.5 . .
Si1 C6 H6C 109.5 . .
H6A C6 H6C 109.5 . .
H6B C6 H6C 109.5 . .
Si2 C7 H7A 109.5 . .
Si2 C7 H7B 109.5 . .
H7A C7 H7B 109.5 . .
Si2 C7 H7C 109.5 . .
H7A C7 H7C 109.5 . .
H7B C7 H7C 109.5 . .
Si2 C8 H8A 109.5 . .
Si2 C8 H8B 109.5 . .
H8A C8 H8B 109.5 . .
Si2 C8 H8C 109.5 . .
H8A C8 H8C 109.5 . .
H8B C8 H8C 109.5 . .
Si2 C9 H9A 109.5 . .
Si2 C9 H9B 109.5 . .
H9A C9 H9B 109.5 . .
Si2 C9 H9C 109.5 . .
H9A C9 H9C 109.5 . .
H9B C9 H9C 109.5 . .
Si3 C10 H10A 109.5 . .
Si3 C10 H10B 109.5 . .
H10A C10 H10B 109.5 . .
Si3 C10 H10C 109.5 . .
H10A C10 H10C 109.5 . .
H10B C10 H10C 109.5 . .
Si3 C11 H11A 109.5 . .
Si3 C11 H11B 109.5 . .
H11A C11 H11B 109.5 . .
Si3 C11 H11C 109.5 . .
H11A C11 H11C 109.5 . .
H11B C11 H11C 109.5 . .
Si3 C12 H12A 109.5 . .
Si3 C12 H12B 109.5 . .
H12A C12 H12B 109.5 . .
Si3 C12 H12C 109.5 . .
H12A C12 H12C 109.5 . .
H12B C12 H12C 109.5 . .
Si4 C13 H13A 109.5 . .
Si4 C13 H13B 109.5 . .
H13A C13 H13B 109.5 . .
Si4 C13 H13C 109.5 . .
H13A C13 H13C 109.5 . .
H13B C13 H13C 109.5 . .
Si4 C14 H14A 109.5 . .
Si4 C14 H14B 109.5 . .
H14A C14 H14B 109.5 . .
Si4 C14 H14C 109.5 . .
H14A C14 H14C 109.5 . .
H14B C14 H14C 109.5 . .
Si4 C15 H15A 109.5 . .
Si4 C15 H15B 109.5 . .
H15A C15 H15B 109.5 . .
Si4 C15 H15C 109.5 . .
H15A C15 H15C 109.5 . .
H15B C15 H15C 109.5 . .
Si5 C16 H16A 109.5 . .
Si5 C16 H16B 109.5 . .
H16A C16 H16B 109.5 . .
Si5 C16 H16C 109.5 . .
H16A C16 H16C 109.5 . .
H16B C16 H16C 109.5 . .
Si5 C17 H17A 109.5 . .
Si5 C17 H17B 109.5 . .
H17A C17 H17B 109.5 . .
Si5 C17 H17C 109.5 . .
H17A C17 H17C 109.5 . .
H17B C17 H17C 109.5 . .
Si5 C18 H18A 109.5 . .
Si5 C18 H18B 109.5 . .
H18A C18 H18B 109.5 . .
Si5 C18 H18C 109.5 . .
H18A C18 H18C 109.5 . .
H18B C18 H18C 109.5 . .
Si6 C19 H19A 109.5 . .
Si6 C19 H19B 109.5 . .
H19A C19 H19B 109.5 . .
Si6 C19 H19C 109.5 . .
H19A C19 H19C 109.5 . .
H19B C19 H19C 109.5 . .
Si6 C20 H20A 109.5 . .
Si6 C20 H20B 109.5 . .
H20A C20 H20B 109.5 . .
Si6 C20 H20C 109.5 . .
H20A C20 H20C 109.5 . .
H20B C20 H20C 109.5 . .
Si6 C21 H21A 109.5 . .
Si6 C21 H21B 109.5 . .
H21A C21 H21B 109.5 . .
Si6 C21 H21C 109.5 . .
H21A C21 H21C 109.5 . .
H21B C21 H21C 109.5 . .
O1 Si7 O1 30.6(2) . 2_656
O1 Si7 C23 122.9(2) . .
O1 Si7 C23 94.9(2) 2_656 .
O1 Si7 C22 94.5(2) . .
O1 Si7 C22 119.1(2) 2_656 .
C23 Si7 C22 111.2(2) . .
O1 Si7 C24 105.5(2) . .
O1 Si7 C24 109.5(2) 2_656 .
C23 Si7 C24 111.27(16) . .
C22 Si7 C24 110.1(2) . .
O1 O1 Si7 75.4(5) 2_656 .
O1 O1 Si7 74.0(6) 2_656 2_656
Si7 O1 Si7 149.4(2) . 2_656
Si7 C22 H22A 109.5 . .
Si7 C22 H22B 109.5 . .
H22A C22 H22B 109.5 . .
Si7 C22 H22C 109.5 . .
H22A C22 H22C 109.5 . .
H22B C22 H22C 109.5 . .
Si7 C23 H23A 109.5 . .
Si7 C23 H23B 109.5 . .
H23A C23 H23B 109.5 . .
Si7 C23 H23C 109.5 . .
H23A C23 H23C 109.5 . .
H23B C23 H23C 109.5 . .
Si7 C24 H24A 109.5 . .
Si7 C24 H24B 109.5 . .
H24A C24 H24B 109.5 . .
Si7 C24 H24C 109.5 . .
H24A C24 H24C 109.5 . .
H24B C24 H24C 109.5 . .

loop_
_geom_bond_atom_site_label_1
_geom_bond_atom_site_label_2
_geom_bond_distance
_geom_bond_site_symmetry_2
N1 C3 1.3246(17) .
N1 N2 1.3965(14) .
N2 C1 1.3637(16) .
N2 Si1 1.7917(11) .
N3 N4 1.2711(15) .
N3 C2 1.3975(16) .
N4 Si3 1.7877(12) .
N5 C3 1.3882(15) .
N5 N6 1.4611(14) .
N5 Si4 1.7647(11) .
N6 Si5 1.7490(12) .
N6 Si6 1.7519(11) .
Si1 C6 1.8491(16) .
Si1 C5 1.8501(18) .
Si1 C4 1.8509(19) .
Si2 C8 1.8605(16) .
Si2 C9 1.8708(16) .
Si2 C7 1.8764(16) .
Si2 C1 1.8971(13) .
Si3 C10 1.8497(17) .
Si3 C11 1.8504(19) .
Si3 C12 1.8509(19) .
Si4 C13 1.8623(17) .
Si4 C14 1.8627(17) .
Si4 C15 1.8695(15) .
Si5 C18 1.8549(17) .
Si5 C17 1.8597(19) .
Si5 C16 1.8697(17) .
Si6 C19 1.8559(17) .
Si6 C21 1.8620(18) .
Si6 C20 1.8700(15) .
C1 C2 1.4009(17) .
C2 C3 1.4281(17) .
C4 H4A 0.9800 .
C4 H4B 0.9800 .
C4 H4C 0.9800 .
C5 H5A 0.9800 .
C5 H5B 0.9800 .
C5 H5C 0.9800 .
C6 H6A 0.9800 .
C6 H6B 0.9800 .
C6 H6C 0.9800 .
C7 H7A 0.9800 .
C7 H7B 0.9800 .
C7 H7C 0.9800 .
C8 H8A 0.9800 .
C8 H8B 0.9800 .
C8 H8C 0.9800 .
C9 H9A 0.9800 .
C9 H9B 0.9800 .
C9 H9C 0.9800 .
C10 H10A 0.9800 .
C10 H10B 0.9800 .
C10 H10C 0.9800 .
C11 H11A 0.9800 .
C11 H11B 0.9800 .
C11 H11C 0.9800 .
C12 H12A 0.9800 .
C12 H12B 0.9800 .
C12 H12C 0.9800 .
C13 H13A 0.9800 .
C13 H13B 0.9800 .
C13 H13C 0.9800 .
C14 H14A 0.9800 .
C14 H14B 0.9800 .
C14 H14C 0.9800 .
C15 H15A 0.9800 .
C15 H15B 0.9800 .
C15 H15C 0.9800 .
C16 H16A 0.9800 .
C16 H16B 0.9800 .
C16 H16C 0.9800 .
C17 H17A 0.9800 .
C17 H17B 0.9800 .
C17 H17C 0.9800 .
C18 H18A 0.9800 .
C18 H18B 0.9800 .
C18 H18C 0.9800 .
C19 H19A 0.9800 .
C19 H19B 0.9800 .
C19 H19C 0.9800 .
C20 H20A 0.9800 .
C20 H20B 0.9800 .
C20 H20C 0.9800 .
C21 H21A 0.9800 .
C21 H21B 0.9800 .
C21 H21C 0.9800 .
Si7 O1 1.612(4) .
Si7 O1 1.623(4) 2_656
Si7 C23 1.810(3) .
Si7 C22 1.833(3) .
Si7 C24 1.836(3) .
O1 O1 0.854(6) 2_656
O1 Si7 1.623(4) 2_656
C22 H22A 0.9800 .
C22 H22B 0.9800 .
C22 H22C 0.9800 .
C23 H23A 0.9800 .
C23 H23B 0.9800 .
C23 H23C 0.9800 .
C24 H24A 0.9800 .
C24 H24B 0.9800 .
C24 H24C 0.9800 .

loop_
_geom_torsion_atom_site_label_1
_geom_torsion_atom_site_label_2
_geom_torsion_atom_site_label_3
_geom_torsion_atom_site_label_4
_geom_torsion
_geom_torsion_site_symmetry_1
_geom_torsion_site_symmetry_4
C3 N1 N2 C1 -0.20(14) . .
C3 N1 N2 Si1 165.61(9) . .
C2 N3 N4 Si3 -179.82(9) . .
C3 N5 N6 Si5 90.72(11) . .
Si4 N5 N6 Si5 -94.90(9) . .
C3 N5 N6 Si6 -81.91(12) . .
Si4 N5 N6 Si6 92.46(10) . .
C1 N2 Si1 C6 16.30(15) . .
N1 N2 Si1 C6 -145.27(10) . .
C1 N2 Si1 C5 -108.60(14) . .
N1 N2 Si1 C5 89.83(11) . .
C1 N2 Si1 C4 131.29(15) . .
N1 N2 Si1 C4 -30.28(12) . .
N3 N4 Si3 C10 -164.60(11) . .
N3 N4 Si3 C11 -43.47(14) . .
N3 N4 Si3 C12 77.57(12) . .
C3 N5 Si4 C13 39.66(13) . .
N6 N5 Si4 C13 -133.91(10) . .
C3 N5 Si4 C14 -84.66(13) . .
N6 N5 Si4 C14 101.78(10) . .
C3 N5 Si4 C15 158.17(12) . .
N6 N5 Si4 C15 -15.40(12) . .
N5 N6 Si5 C18 -29.16(12) . .
Si6 N6 Si5 C18 142.53(10) . .
N5 N6 Si5 C17 -148.74(10) . .
Si6 N6 Si5 C17 22.95(11) . .
N5 N6 Si5 C16 92.72(11) . .
Si6 N6 Si5 C16 -95.59(10) . .
N5 N6 Si6 C19 -12.20(11) . .
Si5 N6 Si6 C19 176.41(9) . .
N5 N6 Si6 C21 107.68(11) . .
Si5 N6 Si6 C21 -63.71(11) . .
N5 N6 Si6 C20 -133.49(10) . .
Si5 N6 Si6 C20 55.12(11) . .
N1 N2 C1 C2 2.71(14) . .
Si1 N2 C1 C2 -158.85(10) . .
N1 N2 C1 Si2 -160.48(9) . .
Si1 N2 C1 Si2 37.96(19) . .
C8 Si2 C1 N2 -104.04(13) . .
C9 Si2 C1 N2 129.81(12) . .
C7 Si2 C1 N2 18.24(14) . .
C8 Si2 C1 C2 95.78(13) . .
C9 Si2 C1 C2 -30.36(13) . .
C7 Si2 C1 C2 -141.94(12) . .
N4 N3 C2 C1 -9.60(19) . .
N4 N3 C2 C3 161.87(12) . .
N2 C1 C2 N3 168.69(12) . .
Si2 C1 C2 N3 -27.41(19) . .
N2 C1 C2 C3 -4.00(14) . .
Si2 C1 C2 C3 159.91(9) . .
N2 N1 C3 N5 178.34(11) . .
N2 N1 C3 C2 -2.41(14) . .
N6 N5 C3 N1 14.17(17) . .
Si4 N5 C3 N1 -159.65(10) . .
N6 N5 C3 C2 -164.93(12) . .
Si4 N5 C3 C2 21.26(19) . .
N3 C2 C3 N1 -168.88(12) . .
C1 C2 C3 N1 4.11(15) . .
N3 C2 C3 N5 10.3(2) . .
C1 C2 C3 N5 -176.70(12) . .
C23 Si7 O1 O1 26.6(9) . 2_656
C22 Si7 O1 O1 145.5(8) . 2_656
C24 Si7 O1 O1 -102.2(8) . 2_656
O1 Si7 O1 Si7 0.0 2_656 2_656
C23 Si7 O1 Si7 26.6(9) . 2_656
C22 Si7 O1 Si7 145.5(8) . 2_656
C24 Si7 O1 Si7 -102.2(8) . 2_656
